data_4119326
loop_
_publ_author_name
'Gregory C. Welch'
'Ronald C. Bakus'
'Simon J. Teat'
'Guillermo C. Bazan'

_publ_section_title
;
 Impact of Regiochemistry and Isoelectronic Bridgehead Substitution on the
 Molecular Shape and Bulk Organization of Narrow Bandgap Chromophores
;
_journal_name_full 'Journal of the American Chemical Society'
_journal_page_first 2298
_journal_page_last 2305
_journal_paper_doi 10.1021/ja310694t
_journal_volume 135
_journal_year 2013
_chemical_formula_sum 'C35 H39 Br2 Cl3 N6 S4 Si'
_chemical_formula_weight 966.22
_chemical_name_systematic
; 
 ? 
;
_space_group_IT_number 2
_symmetry_cell_setting triclinic
_symmetry_space_group_name_Hall '-P 1'
_symmetry_space_group_name_H-M 'P -1'
_atom_sites_solution_hydrogens geom
_atom_sites_solution_primary direct
_atom_sites_solution_secondary difmap
_audit_creation_method SHELXL-97
_cell_angle_alpha 98.624(2)
_cell_angle_beta 103.354(2)
_cell_angle_gamma 97.552(2)
_cell_formula_units_Z 2
_cell_length_a 11.7963(7)
_cell_length_b 13.0288(8)
_cell_length_c 13.8853(8)
_cell_measurement_temperature 100(2)
_cell_volume 2022.1(2)
_computing_structure_refinement 'SHELXL-97 (Sheldrick, 2008)'
_computing_structure_solution 'SHELXS-97 (Sheldrick, 2008)'
_diffrn_ambient_temperature 100(2)
_diffrn_measured_fraction_theta_full 0.965
_diffrn_measured_fraction_theta_max 0.965
_diffrn_measurement_device_type 'CCD area detector'
_diffrn_measurement_method 'omega scan'
_diffrn_radiation_monochromator graphite
_diffrn_radiation_source 'fine-focus sealed tube'
_diffrn_radiation_type MoK\a
_diffrn_radiation_wavelength 0.71073
_diffrn_reflns_av_R_equivalents 0.0630
_diffrn_reflns_av_sigmaI/netI 0.0568
_diffrn_reflns_limit_h_max 14
_diffrn_reflns_limit_h_min -14
_diffrn_reflns_limit_k_max 10
_diffrn_reflns_limit_k_min -16
_diffrn_reflns_limit_l_max 16
_diffrn_reflns_limit_l_min -17
_diffrn_reflns_number 11418
_diffrn_reflns_theta_full 26.74
_diffrn_reflns_theta_max 26.74
_diffrn_reflns_theta_min 1.53
_exptl_absorpt_coefficient_mu 2.474
_exptl_absorpt_correction_T_max 0.745
_exptl_absorpt_correction_T_min 0.507
_exptl_absorpt_correction_type multi-scan
_exptl_absorpt_process_details sadabs
_exptl_crystal_colour pink
_exptl_crystal_density_diffrn 1.587
_exptl_crystal_description plate
_exptl_crystal_F_000 980
_exptl_crystal_size_max 0.25
_exptl_crystal_size_mid 0.1
_exptl_crystal_size_min 0.05
_refine_diff_density_max 1.934
_refine_diff_density_min -2.135
_refine_diff_density_rms 0.160
_refine_ls_extinction_method none
_refine_ls_goodness_of_fit_ref 1.773
_refine_ls_hydrogen_treatment constr
_refine_ls_matrix_type full
_refine_ls_number_parameters 455
_refine_ls_number_reflns 8284
_refine_ls_number_restraints 18
_refine_ls_restrained_S_all 1.785
_refine_ls_R_factor_all 0.0818
_refine_ls_R_factor_gt 0.0653
_refine_ls_shift/su_max 0.041
_refine_ls_shift/su_mean 0.001
_refine_ls_structure_factor_coef Fsqd
_refine_ls_weighting_details 'calc w=1/[\s^2^(Fo^2^)+(0.0500P)^2^+0.0000P] where P=(Fo^2^+2Fc^2^)/3'
_refine_ls_weighting_scheme calc
_refine_ls_wR_factor_gt 0.1640
_refine_ls_wR_factor_ref 0.1678
_reflns_number_gt 6379
_reflns_number_total 8284
_reflns_threshold_expression >2sigma(I)
_cod_data_source_file ja310694t_si_003.cif
_cod_data_source_block g020811new_0m
_cod_database_code 4119326

loop_
_symmetry_equiv_pos_as_xyz
'x, y, z'
'-x, -y, -z'

loop_
_atom_site_label
_atom_site_type_symbol
_atom_site_fract_x
_atom_site_fract_y
_atom_site_fract_z
_atom_site_U_iso_or_equiv
_atom_site_adp_type
_atom_site_occupancy
_atom_site_symmetry_multiplicity
_atom_site_calc_flag
_atom_site_refinement_flags
Br1 Br 0.87811(5) 1.27891(4) 1.04505(5) 0.03192(18) Uani 1 1 d .
Br2 Br 0.20745(6) 0.10319(4) 1.28559(4) 0.03192(17) Uani 1 1 d .
C1 C 0.7731(5) 1.1490(4) 1.0074(4) 0.0255(12) Uani 1 1 d .
C2 C 0.6975(5) 1.1207(4) 0.9093(4) 0.0252(12) Uani 1 1 d .
C3 C 0.6184(5) 1.0220(4) 0.8843(4) 0.0236(12) Uani 1 1 d .
C4 C 0.6199(5) 0.9551(4) 0.9577(4) 0.0204(11) Uani 1 1 d .
C5 C 0.7654(5) 1.0831(4) 1.0724(4) 0.0270(12) Uani 1 1 d .
H5 H 0.8132 1.1038 1.1377 0.032 Uiso 1 1 calc R
C6 C 0.5457(5) 0.8524(4) 0.9365(4) 0.0207(11) Uani 1 1 d .
C7 C 0.4755(5) 0.7944(4) 0.8459(4) 0.0218(11) Uani 1 1 d .
H7 H 0.4678 0.8178 0.7850 0.026 Uiso 1 1 calc R
C8 C 0.4165(5) 0.6964(4) 0.8548(4) 0.0193(11) Uani 1 1 d .
C9 C 0.4415(5) 0.6838(4) 0.9539(4) 0.0187(11) Uani 1 1 d .
C10 C 0.3845(4) 0.5866(4) 0.9738(4) 0.0164(10) Uani 1 1 d .
C11 C 0.3131(4) 0.5156(4) 0.8908(4) 0.0167(10) Uani 1 1 d .
C12 C 0.2615(4) 0.4253(4) 0.9208(4) 0.0174(10) Uani 1 1 d .
H12 H 0.2110 0.3687 0.8756 0.021 Uiso 1 1 calc R
C13 C 0.2933(4) 0.4292(3) 1.0229(4) 0.0164(10) Uani 1 1 d .
C14 C 0.2650(4) 0.3505(4) 1.0821(4) 0.0175(10) Uani 1 1 d .
C15 C 0.1862(4) 0.2534(4) 1.0376(4) 0.0166(10) Uani 1 1 d .
C16 C 0.1648(4) 0.1779(4) 1.0992(4) 0.0169(10) Uani 1 1 d .
C17 C 0.2259(5) 0.2020(4) 1.2015(4) 0.0214(11) Uani 1 1 d .
C18 C 0.2978(5) 0.2972(4) 1.2366(4) 0.0227(11) Uani 1 1 d .
H18 H 0.3363 0.3136 1.3049 0.027 Uiso 1 1 calc R
C19 C 0.1671(5) 0.5889(4) 0.7043(4) 0.0299(13) Uani 1 1 d D
C23 C 0.2438(6) 0.7323(5) 0.6185(6) 0.0505(19) Uani 1 1 d D
C24 C 0.2415(8) 0.8149(7) 0.5628(8) 0.074(3) Uani 1 1 d .
H24A H 0.1950 0.7822 0.4954 0.089 Uiso 1 1 calc R
H24B H 0.1936 0.8607 0.5903 0.089 Uiso 1 1 calc R
C25 C 0.3350(8) 0.8827(7) 0.5488(7) 0.085(3) Uani 1 1 d .
H25A H 0.3821 0.8386 0.5182 0.102 Uiso 1 1 calc R
H25B H 0.3835 0.9156 0.6155 0.102 Uiso 1 1 calc R
C26 C 0.3202(9) 0.9679(6) 0.4910(6) 0.068(3) Uani 1 1 d .
H26A H 0.2552 1.0003 0.5036 0.102 Uiso 1 1 calc R
H26B H 0.3044 0.9394 0.4204 0.102 Uiso 1 1 calc R
H26C H 0.3913 1.0196 0.5112 0.102 Uiso 1 1 calc R
C27 C 0.3956(5) 0.4972(4) 0.6880(4) 0.0241(12) Uani 1 1 d D
C32 C 0.2074(9) 0.2180(5) 0.6288(7) 0.079(3) Uani 1 1 d D
C33 C 0.1987(9) 0.1511(7) 0.6989(7) 0.078(3) Uani 1 1 d .
H33A H 0.1872 0.1926 0.7589 0.094 Uiso 1 1 calc R
H33B H 0.2737 0.1270 0.7181 0.094 Uiso 1 1 calc R
C34 C 0.0995(8) 0.0534(5) 0.6639(7) 0.073(3) Uani 1 1 d .
H34A H 0.0243 0.0751 0.6609 0.110 Uiso 1 1 calc R
H34B H 0.1121 0.0062 0.7107 0.110 Uiso 1 1 calc R
H34C H 0.1005 0.0181 0.5983 0.110 Uiso 1 1 calc R
C35 C 0.8577(6) 0.3750(6) 0.7773(5) 0.0475(18) Uani 1 1 d .
H35 H 0.7987 0.3400 0.8064 0.057 Uiso 1 1 calc R
C20A C 0.1543(7) 0.6364(7) 0.6118(6) 0.021(2) Uiso 0.50 1 d PD
C21A C 0.0246(8) 0.6415(9) 0.5630(8) 0.026(3) Uiso 0.50 1 d PD
C22A C -0.0205(14) 0.7229(10) 0.6268(10) 0.046(3) Uiso 0.50 1 d PD
C28A C 0.3636(9) 0.3753(7) 0.6805(9) 0.035(3) Uiso 0.50 1 d PD
C29A C 0.4423(14) 0.3147(12) 0.6307(10) 0.062(4) Uiso 0.50 1 d PD
C30A C 0.436(2) 0.3293(16) 0.5250(11) 0.074(5) Uiso 0.50 1 d PD
C31A C 0.2326(10) 0.3350(8) 0.6357(11) 0.051(4) Uiso 0.50 1 d PD
C20B C 0.1530(10) 0.6915(9) 0.6672(10) 0.049(4) Uiso 0.50 1 d PD
C21B C 0.0309(12) 0.6856(17) 0.5953(13) 0.073(5) Uiso 0.50 1 d PD
C22B C -0.062(2) 0.670(2) 0.6512(18) 0.108(8) Uiso 0.50 1 d PD
C28B C 0.3257(8) 0.3954(6) 0.6211(6) 0.019(2) Uiso 0.50 1 d PD
C29B C 0.3665(11) 0.3664(11) 0.5259(8) 0.042(3) Uiso 0.50 1 d PD
C30B C 0.4944(12) 0.3539(14) 0.5447(12) 0.057(4) Uiso 0.50 1 d PD
C31B C 0.3128(9) 0.3093(8) 0.6809(8) 0.033(3) Uiso 0.50 1 d PD
Cl1 Cl 0.95632(16) 0.46921(13) 0.87218(13) 0.0491(5) Uani 1 1 d .
Cl2 Cl 0.7856(4) 0.4328(3) 0.6832(2) 0.170(2) Uani 1 1 d .
Cl3 Cl 0.9292(2) 0.28007(17) 0.72677(16) 0.0691(6) Uani 1 1 d .
N1 N 0.6865(4) 1.1757(3) 0.8360(4) 0.0297(11) Uani 1 1 d .
N2 N 0.5461(4) 1.0049(3) 0.7916(4) 0.0293(11) Uani 1 1 d .
N3 N 0.6916(4) 0.9873(3) 1.0488(3) 0.0246(10) Uani 1 1 d .
N4 N 0.1245(4) 0.2213(3) 0.9406(3) 0.0183(9) Uani 1 1 d .
N5 N 0.0880(4) 0.0908(3) 1.0486(3) 0.0214(9) Uani 1 1 d .
N6 N 0.3176(4) 0.3707(3) 1.1787(3) 0.0196(9) Uani 1 1 d .
S1 S 0.58019(15) 1.10642(11) 0.74401(12) 0.0374(4) Uani 1 1 d .
S2 S 0.53908(11) 0.78627(9) 1.03538(10) 0.0196(3) Uani 1 1 d .
S3 S 0.38790(11) 0.54594(9) 1.08619(9) 0.0176(3) Uani 1 1 d .
S4 S 0.04771(12) 0.10691(10) 0.93334(10) 0.0217(3) Uani 1 1 d .
Si Si 0.31807(13) 0.57131(11) 0.77404(11) 0.0190(3) Uani 1 1 d .

loop_
_atom_site_aniso_label
_atom_site_aniso_U_11
_atom_site_aniso_U_22
_atom_site_aniso_U_33
_atom_site_aniso_U_23
_atom_site_aniso_U_13
_atom_site_aniso_U_12
Br1 0.0257(3) 0.0122(3) 0.0555(4) 0.0000(2) 0.0150(3) -0.0060(2)
Br2 0.0425(4) 0.0260(3) 0.0279(3) 0.0133(2) 0.0099(3) -0.0029(3)
C1 0.023(3) 0.011(2) 0.041(3) 0.001(2) 0.012(2) -0.002(2)
C2 0.021(3) 0.014(2) 0.042(3) 0.002(2) 0.016(2) -0.003(2)
C3 0.024(3) 0.013(2) 0.036(3) 0.002(2) 0.016(2) -0.001(2)
C4 0.019(3) 0.009(2) 0.038(3) 0.003(2) 0.016(2) 0.003(2)
C5 0.025(3) 0.016(3) 0.038(3) -0.002(2) 0.012(2) -0.002(2)
C6 0.022(3) 0.013(2) 0.032(3) 0.006(2) 0.016(2) 0.001(2)
C7 0.024(3) 0.011(2) 0.032(3) 0.003(2) 0.014(2) 0.000(2)
C8 0.022(3) 0.008(2) 0.030(3) 0.002(2) 0.013(2) 0.001(2)
C9 0.022(3) 0.008(2) 0.028(3) -0.001(2) 0.014(2) 0.000(2)
C10 0.016(2) 0.011(2) 0.024(3) 0.003(2) 0.010(2) 0.0006(19)
C11 0.018(3) 0.013(2) 0.020(2) 0.0017(19) 0.009(2) 0.000(2)
C12 0.016(2) 0.010(2) 0.025(3) 0.001(2) 0.007(2) -0.0006(19)
C13 0.018(2) 0.006(2) 0.024(3) 0.0009(19) 0.007(2) -0.0010(18)
C14 0.016(2) 0.012(2) 0.027(3) 0.003(2) 0.010(2) 0.001(2)
C15 0.015(2) 0.014(2) 0.023(3) 0.004(2) 0.009(2) -0.0004(19)
C16 0.016(2) 0.014(2) 0.023(3) 0.005(2) 0.009(2) 0.000(2)
C17 0.021(3) 0.020(3) 0.024(3) 0.010(2) 0.008(2) 0.000(2)
C18 0.028(3) 0.023(3) 0.016(2) 0.005(2) 0.004(2) 0.000(2)
C19 0.020(3) 0.025(3) 0.044(3) 0.015(3) 0.003(2) 0.002(2)
C23 0.032(4) 0.044(4) 0.076(5) 0.044(4) -0.001(3) -0.002(3)
C24 0.061(5) 0.087(6) 0.115(7) 0.080(6) 0.049(5) 0.035(5)
C25 0.066(6) 0.071(6) 0.102(7) 0.063(5) -0.020(5) -0.030(5)
C26 0.119(8) 0.045(4) 0.072(5) 0.033(4) 0.067(6) 0.030(5)
C27 0.024(3) 0.023(3) 0.023(3) -0.003(2) 0.007(2) -0.001(2)
C32 0.133(9) 0.026(4) 0.092(6) -0.003(4) 0.078(7) -0.014(5)
C33 0.091(7) 0.070(6) 0.073(6) -0.008(5) 0.049(6) -0.014(5)
C34 0.098(7) 0.027(4) 0.114(7) 0.011(4) 0.071(6) 0.005(4)
C35 0.040(4) 0.053(4) 0.041(4) -0.013(3) 0.019(3) -0.011(3)
Cl1 0.0457(10) 0.0389(9) 0.0495(10) -0.0016(8) 0.0077(8) -0.0204(8)
Cl2 0.227(4) 0.190(4) 0.0646(17) -0.0506(19) -0.050(2) 0.172(4)
Cl3 0.0838(16) 0.0614(13) 0.0602(12) -0.0018(10) 0.0092(11) 0.0370(12)
N1 0.031(3) 0.018(2) 0.039(3) 0.006(2) 0.012(2) -0.006(2)
N2 0.036(3) 0.015(2) 0.035(3) 0.006(2) 0.008(2) -0.004(2)
N3 0.026(2) 0.012(2) 0.035(3) 0.0005(19) 0.013(2) -0.0034(18)
N4 0.022(2) 0.012(2) 0.021(2) 0.0035(17) 0.0081(18) -0.0025(17)
N5 0.024(2) 0.013(2) 0.029(2) 0.0045(18) 0.0115(19) -0.0012(18)
N6 0.021(2) 0.017(2) 0.019(2) 0.0012(17) 0.0060(18) -0.0029(18)
S1 0.0469(10) 0.0213(7) 0.0412(9) 0.0102(7) 0.0095(7) -0.0061(7)
S2 0.0207(6) 0.0088(5) 0.0285(7) 0.0004(5) 0.0098(5) -0.0030(5)
S3 0.0184(6) 0.0108(5) 0.0216(6) 0.0008(5) 0.0061(5) -0.0031(5)
S4 0.0241(7) 0.0134(6) 0.0244(7) 0.0016(5) 0.0071(5) -0.0074(5)
Si 0.0211(7) 0.0123(6) 0.0228(7) 0.0043(6) 0.0061(6) -0.0026(6)

loop_
_atom_type_symbol
_atom_type_description
_atom_type_scat_dispersion_real
_atom_type_scat_dispersion_imag
_atom_type_scat_source
C C 0.0033 0.0016 'International Tables Vol C Tables 4.2.6.8 and 6.1.1.4'
H H 0.0000 0.0000 'International Tables Vol C Tables 4.2.6.8 and 6.1.1.4'
N N 0.0061 0.0033 'International Tables Vol C Tables 4.2.6.8 and 6.1.1.4'
Si Si 0.0817 0.0704 'International Tables Vol C Tables 4.2.6.8 and 6.1.1.4'
S S 0.1246 0.1234 'International Tables Vol C Tables 4.2.6.8 and 6.1.1.4'
Cl Cl 0.1484 0.1585 'International Tables Vol C Tables 4.2.6.8 and 6.1.1.4'
Br Br -0.2901 2.4595 'International Tables Vol C Tables 4.2.6.8 and 6.1.1.4'

loop_
_geom_angle_atom_site_label_1
_geom_angle_atom_site_label_2
_geom_angle_atom_site_label_3
_geom_angle
C5 C1 C2 118.5(5)
C5 C1 Br1 122.0(4)
C2 C1 Br1 119.5(4)
N1 C2 C1 128.2(5)
N1 C2 C3 114.0(5)
C1 C2 C3 117.7(5)
N2 C3 C2 113.2(5)
N2 C3 C4 127.0(5)
C2 C3 C4 119.8(5)
N3 C4 C3 119.3(5)
N3 C4 C6 117.8(5)
C3 C4 C6 122.8(5)
C1 C5 N3 124.4(5)
C1 C5 H5 117.8
N3 C5 H5 117.8
C7 C6 C4 129.7(5)
C7 C6 S2 111.5(4)
C4 C6 S2 118.8(4)
C6 C7 C8 113.4(5)
C6 C7 H7 123.3
C8 C7 H7 123.3
C9 C8 C7 110.7(5)
C9 C8 Si 108.4(3)
C7 C8 Si 140.8(4)
C8 C9 C10 116.3(4)
C8 C9 S2 114.1(4)
C10 C9 S2 129.6(4)
C11 C10 C9 116.3(4)
C11 C10 S3 113.8(3)
C9 C10 S3 129.9(4)
C10 C11 C12 110.6(4)
C10 C11 Si 108.7(3)
C12 C11 Si 140.7(4)
C13 C12 C11 113.5(4)
C13 C12 H12 123.2
C11 C12 H12 123.2
C12 C13 C14 130.1(4)
C12 C13 S3 111.8(3)
C14 C13 S3 117.9(4)
N6 C14 C15 120.4(4)
N6 C14 C13 117.4(4)
C15 C14 C13 122.2(4)
N4 C15 C14 127.8(4)
N4 C15 C16 112.7(4)
C14 C15 C16 119.5(5)
N5 C16 C17 128.6(4)
N5 C16 C15 113.6(4)
C17 C16 C15 117.8(4)
C18 C17 C16 118.0(5)
C18 C17 Br2 122.0(4)
C16 C17 Br2 120.0(4)
C17 C18 N6 124.6(5)
C17 C18 H18 117.7
N6 C18 H18 117.7
C20A C19 C20B 37.7(6)
C20A C19 Si 119.3(5)
C20B C19 Si 118.9(6)
C24 C23 C20B 127.5(7)
C24 C23 C20A 131.8(7)
C20B C23 C20A 38.2(6)
C25 C24 C23 129.4(8)
C25 C24 H24A 104.9
C23 C24 H24A 104.9
C25 C24 H24B 104.9
C23 C24 H24B 104.9
H24A C24 H24B 105.8
C24 C25 C26 123.9(8)
C24 C25 H25A 106.4
C26 C25 H25A 106.4
C24 C25 H25B 106.4
C26 C25 H25B 106.4
H25A C25 H25B 106.4
C25 C26 H26A 109.5
C25 C26 H26B 109.5
H26A C26 H26B 109.5
C25 C26 H26C 109.5
H26A C26 H26C 109.5
H26B C26 H26C 109.5
C28B C27 C28A 35.3(5)
C28B C27 Si 116.7(5)
C28A C27 Si 111.2(5)
C33 C32 C31A 134.5(9)
C33 C32 C31B 107.0(8)
C31A C32 C31B 43.3(6)
C32 C33 C34 116.7(8)
C32 C33 H33A 108.1
C34 C33 H33A 108.1
C32 C33 H33B 108.1
C34 C33 H33B 108.1
H33A C33 H33B 107.3
C33 C34 H34A 109.5
C33 C34 H34B 109.5
H34A C34 H34B 109.5
C33 C34 H34C 109.5
H34A C34 H34C 109.5
H34B C34 H34C 109.5
Cl2 C35 Cl3 109.6(4)
Cl2 C35 Cl1 110.8(4)
Cl3 C35 Cl1 111.4(4)
Cl2 C35 H35 108.3
Cl3 C35 H35 108.3
Cl1 C35 H35 108.3
C19 C20A C23 116.0(6)
C19 C20A C21A 112.2(7)
C23 C20A C21A 116.5(7)
C19 C20A C21B 107.7(8)
C23 C20A C21B 101.3(9)
C21A C20A C21B 23.5(7)
C21B C21A C22A 26.4(16)
C21B C21A C20A 87.7(17)
C22A C21A C20A 111.0(10)
C21B C21A C22B 52.8(19)
C22A C21A C22B 31.7(9)
C20A C21A C22B 114.4(11)
C21B C21A C20B 55.9(16)
C22A C21A C20B 78.3(9)
C20A C21A C20B 32.7(5)
C22B C21A C20B 86.6(10)
C21B C22A C21A 17.6(11)
C28B C28A C31B 103.3(12)
C28B C28A C29A 93.8(12)
C31B C28A C29A 90.9(12)
C28B C28A C31A 60.9(9)
C31B C28A C31A 48.1(9)
C29A C28A C31A 113.9(11)
C28B C28A C27 69.3(7)
C31B C28A C27 155.3(12)
C29A C28A C27 112.7(9)
C31A C28A C27 111.9(7)
C30A C29A C28A 113.8(13)
C30A C29A C31B 121.6(13)
C28A C29A C31B 32.7(5)
C30A C29A C28B 83.5(11)
C28A C29A C28B 30.7(5)
C31B C29A C28B 48.7(5)
C31B C31A C28B 74.6(8)
C31B C31A C32 71.1(7)
C28B C31A C32 129.7(11)
C31B C31A C28A 40.4(6)
C28B C31A C28A 37.6(6)
C32 C31A C28A 109.6(9)
C23 C20B C19 116.0(8)
C23 C20B C21B 108.1(10)
C19 C20B C21B 112.3(11)
C23 C20B C21A 103.5(8)
C19 C20B C21A 98.0(7)
C21B C20B C21A 20.8(8)
C21A C21B C22A 136(2)
C21A C21B C22B 107(3)
C22A C21B C22B 38.0(13)
C21A C21B C20B 103(2)
C22A C21B C20B 112.5(18)
C22B C21B C20B 109.2(15)
C21A C21B C20A 68.8(17)
C22A C21B C20A 146.6(18)
C22B C21B C20A 126.4(16)
C20B C21B C20A 35.4(6)
C21B C22B C21A 20.5(9)
C28A C28B C31A 81.5(8)
C28A C28B C31B 39.4(7)
C31A C28B C31B 46.3(7)
C28A C28B C27 75.4(7)
C31A C28B C27 127.0(9)
C31B C28B C27 111.3(7)
C28A C28B C29B 119.4(12)
C31A C28B C29B 119.6(9)
C31B C28B C29B 115.8(9)
C27 C28B C29B 113.3(8)
C28A C28B C29A 55.5(8)
C31A C28B C29A 105.4(9)
C31B C28B C29A 65.2(7)
C27 C28B C29A 99.6(8)
C29B C28B C29A 64.0(7)
C30B C29B C28B 114.3(10)
C28A C31B C31A 91.5(10)
C28A C31B C28B 37.2(8)
C31A C31B C28B 59.1(8)
C28A C31B C32 151.1(12)
C31A C31B C32 65.6(6)
C28B C31B C32 114.1(7)
C28A C31B C29A 56.3(9)
C31A C31B C29A 117.1(11)
C28B C31B C29A 66.1(7)
C32 C31B C29A 117.1(9)
C2 N1 S1 105.8(4)
C3 N2 S1 106.0(4)
C4 N3 C5 120.3(5)
C15 N4 S4 106.5(3)
C16 N5 S4 106.3(3)
C14 N6 C18 119.5(4)
N2 S1 N1 101.0(2)
C9 S2 C6 90.3(2)
C10 S3 C13 90.3(2)
N4 S4 N5 100.8(2)
C19 Si C11 111.7(2)
C19 Si C27 112.0(3)
C11 Si C27 114.2(2)
C19 Si C8 115.1(2)
C11 Si C8 90.0(2)
C27 Si C8 112.2(2)

loop_
_geom_bond_atom_site_label_1
_geom_bond_atom_site_label_2
_geom_bond_distance
Br1 C1 1.886(5)
Br2 C17 1.888(5)
C1 C5 1.346(7)
C1 C2 1.410(8)
C2 N1 1.322(7)
C2 C3 1.430(7)
C3 N2 1.338(7)
C3 C4 1.436(7)
C4 N3 1.321(7)
C4 C6 1.449(7)
C5 N3 1.371(6)
C5 H5 0.9300
C6 C7 1.381(7)
C6 S2 1.738(5)
C7 C8 1.409(6)
C7 H7 0.9300
C8 C9 1.378(7)
C8 Si 1.901(5)
C9 C10 1.449(6)
C9 S2 1.711(5)
C10 C11 1.386(7)
C10 S3 1.715(5)
C11 C12 1.416(6)
C11 Si 1.882(5)
C12 C13 1.372(7)
C12 H12 0.9300
C13 C14 1.459(6)
C13 S3 1.741(5)
C14 N6 1.311(6)
C14 C15 1.428(7)
C15 N4 1.348(6)
C15 C16 1.431(6)
C16 N5 1.342(6)
C16 C17 1.402(7)
C17 C18 1.359(7)
C18 N6 1.370(6)
C18 H18 0.9300
C19 C20A 1.493(7)
C19 C20B 1.518(8)
C19 Si 1.882(6)
C23 C24 1.416(9)
C23 C20B 1.476(9)
C23 C20A 1.502(8)
C24 C25 1.390(11)
C24 H24A 0.9700
C24 H24B 0.9700
C25 C26 1.469(9)
C25 H25A 0.9700
C25 H25B 0.9700
C26 H26A 0.9600
C26 H26B 0.9600
C26 H26C 0.9600
C27 C28B 1.514(7)
C27 C28A 1.566(8)
C27 Si 1.894(5)
C32 C33 1.413(11)
C32 C31A 1.499(9)
C32 C31B 1.557(9)
C33 C34 1.545(11)
C33 H33A 0.9700
C33 H33B 0.9700
C34 H34A 0.9600
C34 H34B 0.9600
C34 H34C 0.9600
C35 Cl2 1.717(8)
C35 Cl3 1.738(7)
C35 Cl1 1.740(7)
C35 H35 0.9800
C20A C21A 1.538(8)
C20A C21B 1.648(19)
C21A C21B 0.66(2)
C21A C22A 1.509(9)
C21A C22B 1.80(2)
C21A C20B 1.805(17)
C22A C21B 0.966(19)
C28A C28B 0.935(13)
C28A C31B 0.982(12)
C28A C29A 1.512(9)
C28A C31A 1.515(9)
C29A C30A 1.493(10)
C29A C31B 1.817(18)
C29A C28B 1.830(16)
C31A C31B 1.128(16)
C31A C28B 1.338(14)
C20B C21B 1.537(9)
C21B C22B 1.494(10)
C28B C31B 1.504(8)
C28B C29B 1.521(9)
C29B C30B 1.505(9)
N1 S1 1.624(5)
N2 S1 1.610(4)
N4 S4 1.615(4)
N5 S4 1.615(4)

loop_
_geom_torsion_atom_site_label_1
_geom_torsion_atom_site_label_2
_geom_torsion_atom_site_label_3
_geom_torsion_atom_site_label_4
_geom_torsion
C5 C1 C2 N1 176.4(5)
Br1 C1 C2 N1 -1.7(8)
C5 C1 C2 C3 -1.3(8)
Br1 C1 C2 C3 -179.3(4)
N1 C2 C3 N2 -1.3(7)
C1 C2 C3 N2 176.6(5)
N1 C2 C3 C4 -179.1(5)
C1 C2 C3 C4 -1.1(8)
N2 C3 C4 N3 -175.1(5)
C2 C3 C4 N3 2.3(7)
N2 C3 C4 C6 5.0(8)
C2 C3 C4 C6 -177.5(5)
C2 C1 C5 N3 2.7(8)
Br1 C1 C5 N3 -179.3(4)
N3 C4 C6 C7 -170.6(5)
C3 C4 C6 C7 9.2(8)
N3 C4 C6 S2 9.2(6)
C3 C4 C6 S2 -170.9(4)
C4 C6 C7 C8 179.4(5)
S2 C6 C7 C8 -0.5(6)
C6 C7 C8 C9 1.7(6)
C6 C7 C8 Si -174.5(5)
C7 C8 C9 C10 178.9(4)
Si C8 C9 C10 -3.6(5)
C7 C8 C9 S2 -2.3(6)
Si C8 C9 S2 175.2(3)
C8 C9 C10 C11 1.5(7)
S2 C9 C10 C11 -177.1(4)
C8 C9 C10 S3 -176.5(4)
S2 C9 C10 S3 4.9(7)
C9 C10 C11 C12 -179.0(4)
S3 C10 C11 C12 -0.8(5)
C9 C10 C11 Si 1.5(5)
S3 C10 C11 Si 179.8(2)
C10 C11 C12 C13 0.2(6)
Si C11 C12 C13 179.4(5)
C11 C12 C13 C14 -176.1(5)
C11 C12 C13 S3 0.4(6)
C12 C13 C14 N6 172.9(5)
S3 C13 C14 N6 -3.4(6)
C12 C13 C14 C15 -5.2(8)
S3 C13 C14 C15 178.5(4)
N6 C14 C15 N4 179.1(5)
C13 C14 C15 N4 -2.8(8)
N6 C14 C15 C16 0.0(7)
C13 C14 C15 C16 178.1(4)
N4 C15 C16 N5 0.0(6)
C14 C15 C16 N5 179.2(4)
N4 C15 C16 C17 178.9(4)
C14 C15 C16 C17 -1.8(7)
N5 C16 C17 C18 -178.6(5)
C15 C16 C17 C18 2.6(7)
N5 C16 C17 Br2 1.8(8)
C15 C16 C17 Br2 -177.0(4)
C16 C17 C18 N6 -1.8(8)
Br2 C17 C18 N6 177.8(4)
C20B C23 C24 C25 152.4(12)
C20A C23 C24 C25 -157.6(11)
C23 C24 C25 C26 -178.2(10)
C31A C32 C33 C34 140.3(12)
C31B C32 C33 C34 -179.8(8)
C20B C19 C20A C23 55.8(8)
Si C19 C20A C23 -44.6(9)
C20B C19 C20A C21A -81.4(11)
Si C19 C20A C21A 178.2(6)
C20B C19 C20A C21B -56.8(10)
Si C19 C20A C21B -157.2(8)
C24 C23 C20A C19 -158.1(9)
C20B C23 C20A C19 -57.4(8)
C24 C23 C20A C21A -22.7(14)
C20B C23 C20A C21A 77.9(11)
C24 C23 C20A C21B -41.8(13)
C20B C23 C20A C21B 58.9(9)
C19 C20A C21A C21B 83(2)
C23 C20A C21A C21B -54(2)
C19 C20A C21A C22A 70.6(12)
C23 C20A C21A C22A -66.3(12)
C21B C20A C21A C22A -12.7(18)
C19 C20A C21A C22B 36.4(15)
C23 C20A C21A C22B -100.6(13)
C21B C20A C21A C22B -47(2)
C19 C20A C21A C20B 70.6(8)
C23 C20A C21A C20B -66.3(8)
C21B C20A C21A C20B -13(2)
C20A C21A C22A C21B 30(4)
C22B C21A C22A C21B 132(5)
C20B C21A C22A C21B 30(4)
Si C27 C28A C28B 106.6(9)
C28B C27 C28A C31B -77(3)
Si C27 C28A C31B 30(3)
C28B C27 C28A C29A 85.3(13)
Si C27 C28A C29A -168.1(8)
C28B C27 C28A C31A -44.5(10)
Si C27 C28A C31A 62.0(10)
C28B C28A C29A C30A 8.5(17)
C31B C28A C29A C30A 111.9(16)
C31A C28A C29A C30A 68.2(17)
C27 C28A C29A C30A -60.6(17)
C28B C28A C29A C31B -103.4(12)
C31A C28A C29A C31B -43.7(9)
C27 C28A C29A C31B -172.5(15)
C31B C28A C29A C28B 103.4(12)
C31A C28A C29A C28B 59.7(10)
C27 C28A C29A C28B -69.1(9)
C33 C32 C31A C31B 63.5(16)
C33 C32 C31A C28B 113.1(17)
C31B C32 C31A C28B 49.6(11)
C33 C32 C31A C28A 75.9(17)
C31B C32 C31A C28A 12.4(8)
C28B C28A C31A C31B 148.7(16)
C29A C28A C31A C31B 68.1(14)
C27 C28A C31A C31B -162.6(15)
C31B C28A C31A C28B -148.7(16)
C29A C28A C31A C28B -80.6(12)
C27 C28A C31A C28B 48.7(9)
C28B C28A C31A C32 130.4(13)
C31B C28A C31A C32 -18.3(12)
C29A C28A C31A C32 49.8(14)
C27 C28A C31A C32 179.1(8)
C24 C23 C20B C19 168.5(9)
C20A C23 C20B C19 56.0(8)
C24 C23 C20B C21B 41.3(16)
C20A C23 C20B C21B -71.1(13)
C24 C23 C20B C21A 62.4(12)
C20A C23 C20B C21A -50.1(8)
C20A C19 C20B C23 -57.3(8)
Si C19 C20B C23 44.2(12)
C20A C19 C20B C21B 67.6(13)
Si C19 C20B C21B 169.2(10)
C20A C19 C20B C21A 52.0(8)
Si C19 C20B C21A 153.6(5)
C21B C21A C20B C23 -105(2)
C22A C21A C20B C23 -120.9(9)
C20A C21A C20B C23 59.1(8)
C22B C21A C20B C23 -151.8(11)
C21B C21A C20B C19 135(2)
C22A C21A C20B C19 119.9(9)
C20A C21A C20B C19 -60.2(7)
C22B C21A C20B C19 89.0(11)
C22A C21A C20B C21B -15(2)
C20A C21A C20B C21B 165(3)
C22B C21A C20B C21B -46(2)
C20A C21A C21B C22A -152(4)
C22B C21A C21B C22A -29(3)
C20B C21A C21B C22A -144(5)
C22A C21A C21B C22B 29(3)
C20A C21A C21B C22B -123.3(16)
C20B C21A C21B C22B -115(2)
C22A C21A C21B C20B 144(5)
C20A C21A C21B C20B -8.3(14)
C22B C21A C21B C20B 115(2)
C22A C21A C21B C20A 152(4)
C22B C21A C21B C20A 123.3(16)
C20B C21A C21B C20A 8.3(14)
C21A C22A C21B C22B -49(5)
C21A C22A C21B C20B -142(5)
C21A C22A C21B C20A -128(7)
C23 C20B C21B C21A 80(2)
C19 C20B C21B C21A -49(3)
C23 C20B C21B C22A -125.8(18)
C19 C20B C21B C22A 105(2)
C21A C20B C21B C22A 154(4)
C23 C20B C21B C22B -166.4(16)
C19 C20B C21B C22B 64(2)
C21A C20B C21B C22B 113(3)
C23 C20B C21B C20A 67.0(9)
C19 C20B C21B C20A -62.2(9)
C21A C20B C21B C20A -13(2)
C19 C20A C21B C21A -105(2)
C23 C20A C21B C21A 133(2)
C19 C20A C21B C22A 39(4)
C23 C20A C21B C22A -83(4)
C21A C20A C21B C22A 144(5)
C19 C20A C21B C22B -10(2)
C23 C20A C21B C22B -132(2)
C21A C20A C21B C22B 96(3)
C19 C20A C21B C20B 60.9(8)
C23 C20A C21B C20B -61.3(8)
C21A C20A C21B C20B 166(2)
C22A C21B C22B C21A 147(3)
C20B C21B C22B C21A -111(3)
C20A C21B C22B C21A -76(3)
C22A C21A C22B C21B -24(2)
C20A C21A C22B C21B 66(2)
C20B C21A C22B C21B 49(2)
C31B C28A C28B C31A 23.4(12)
C29A C28A C28B C31A 115.3(10)
C27 C28A C28B C31A -131.8(8)
C29A C28A C28B C31B 91.9(13)
C31A C28A C28B C31B -23.4(12)
C27 C28A C28B C31B -155.3(12)
C31B C28A C28B C27 155.3(12)
C29A C28A C28B C27 -112.8(9)
C31A C28A C28B C27 131.8(8)
C31B C28A C28B C29B -95.9(14)
C29A C28A C28B C29B -4.0(12)
C31A C28A C28B C29B -119.3(11)
C27 C28A C28B C29B 108.9(10)
C31B C28A C28B C29A -91.9(13)
C31A C28A C28B C29A -115.3(10)
C27 C28A C28B C29A 112.8(9)
C31B C31A C28B C28A -20.5(11)
C32 C31A C28B C28A -68.8(15)
C32 C31A C28B C31B -48.3(11)
C28A C31A C28B C31B 20.5(11)
C31B C31A C28B C27 -84.9(12)
C32 C31A C28B C27 -133.3(13)
C28A C31A C28B C27 -64.4(9)
C31B C31A C28B C29B 98.6(12)
C32 C31A C28B C29B 50.3(18)
C28A C31A C28B C29B 119.1(13)
C31B C31A C28B C29A 30.2(11)
C32 C31A C28B C29A -18.2(16)
C28A C31A C28B C29A 50.6(8)
Si C27 C28B C28A -89.5(9)
C28A C27 C28B C31A 67.2(10)
Si C27 C28B C31A -22.3(12)
C28A C27 C28B C31B 16.6(9)
Si C27 C28B C31B -72.9(9)
C28A C27 C28B C29B -116.1(13)
Si C27 C28B C29B 154.4(7)
C28A C27 C28B C29A -50.4(8)
Si C27 C28B C29A -139.9(6)
C30A C29A C28B C28A -172.2(15)
C31B C29A C28B C28A 44.4(8)
C30A C29A C28B C31A 119.8(13)
C28A C29A C28B C31A -68.0(11)
C31B C29A C28B C31A -23.6(9)
C30A C29A C28B C31B 143.4(13)
C28A C29A C28B C31B -44.4(8)
C30A C29A C28B C27 -107.4(11)
C28A C29A C28B C27 64.8(9)
C31B C29A C28B C27 109.2(7)
C30A C29A C28B C29B 4.0(11)
C28A C29A C28B C29B 176.1(12)
C31B C29A C28B C29B -139.5(9)
C28A C28B C29B C30B -27.3(17)
C31A C28B C29B C30B -124.5(13)
C31B C28B C29B C30B -71.9(14)
C27 C28B C29B C30B 58.6(14)
C29A C28B C29B C30B -31.0(12)
C28B C28A C31B C31A -27.8(15)
C29A C28A C31B C31A -122.0(12)
C27 C28A C31B C31A 41(3)
C29A C28A C31B C28B -94.1(13)
C31A C28A C31B C28B 27.8(15)
C27 C28A C31B C28B 69(3)
C28B C28A C31B C32 8(3)
C29A C28A C31B C32 -86(3)
C31A C28A C31B C32 36(2)
C27 C28A C31B C32 78(4)
C28B C28A C31B C29A 94.1(13)
C31A C28A C31B C29A 122.0(12)
C27 C28A C31B C29A 163(3)
C28B C31A C31B C28A 19.2(10)
C32 C31A C31B C28A 161.8(12)
C32 C31A C31B C28B 142.6(9)
C28A C31A C31B C28B -19.2(10)
C28B C31A C31B C32 -142.6(9)
C28A C31A C31B C32 -161.8(12)
C28B C31A C31B C29A -33.2(10)
C32 C31A C31B C29A 109.3(10)
C28A C31A C31B C29A -52.5(9)
C31A C28B C31B C28A -147.0(17)
C27 C28B C31B C28A -25.8(13)
C29B C28B C31B C28A 105.7(16)
C29A C28B C31B C28A 65.2(13)
C28A C28B C31B C31A 147.0(17)
C27 C28B C31B C31A 121.3(11)
C29B C28B C31B C31A -107.3(12)
C29A C28B C31B C31A -147.7(12)
C28A C28B C31B C32 -175.6(17)
C31A C28B C31B C32 37.3(10)
C27 C28B C31B C32 158.6(8)
C29B C28B C31B C32 -70.0(12)
C29A C28B C31B C32 -110.4(10)
C28A C28B C31B C29A -65.2(13)
C31A C28B C31B C29A 147.7(12)
C27 C28B C31B C29A -91.0(9)
C29B C28B C31B C29A 40.4(10)
C33 C32 C31B C28A -178(3)
C31A C32 C31B C28A -40(2)
C33 C32 C31B C31A -138.2(12)
C33 C32 C31B C28B -173.0(9)
C31A C32 C31B C28B -34.8(10)
C33 C32 C31B C29A 112.6(9)
C31A C32 C31B C29A -109.2(12)
C30A C29A C31B C28A -85.4(17)
C28B C29A C31B C28A -41.3(9)
C30A C29A C31B C31A -13.1(19)
C28A C29A C31B C31A 72.3(12)
C28B C29A C31B C31A 31.0(10)
C30A C29A C31B C28B -44.1(14)
C28A C29A C31B C28B 41.3(9)
C30A C29A C31B C32 61.9(17)
C28A C29A C31B C32 147.2(13)
C28B C29A C31B C32 105.9(9)
C1 C2 N1 S1 -176.3(5)
C3 C2 N1 S1 1.4(6)
C2 C3 N2 S1 0.5(6)
C4 C3 N2 S1 178.1(4)
C3 C4 N3 C5 -1.1(7)
C6 C4 N3 C5 178.8(5)
C1 C5 N3 C4 -1.5(8)
C14 C15 N4 S4 -178.6(4)
C16 C15 N4 S4 0.5(5)
C17 C16 N5 S4 -179.3(5)
C15 C16 N5 S4 -0.5(5)
C15 C14 N6 C18 0.9(7)
C13 C14 N6 C18 -177.2(4)
C17 C18 N6 C14 0.0(8)
C3 N2 S1 N1 0.2(4)
C2 N1 S1 N2 -1.0(4)
C8 C9 S2 C6 1.7(4)
C10 C9 S2 C6 -179.7(5)
C7 C6 S2 C9 -0.7(4)
C4 C6 S2 C9 179.5(4)
C11 C10 S3 C13 0.9(4)
C9 C10 S3 C13 178.8(5)
C12 C13 S3 C10 -0.7(4)
C14 C13 S3 C10 176.2(4)
C15 N4 S4 N5 -0.7(4)
C16 N5 S4 N4 0.7(4)
C20A C19 Si C11 177.5(5)
C20B C19 Si C11 134.0(6)
C20A C19 Si C27 -52.9(6)
C20B C19 Si C27 -96.4(7)
C20A C19 Si C8 76.8(6)
C20B C19 Si C8 33.3(7)
C10 C11 Si C19 -120.0(4)
C12 C11 Si C19 60.8(6)
C10 C11 Si C27 111.7(4)
C12 C11 Si C27 -67.5(6)
C10 C11 Si C8 -2.8(4)
C12 C11 Si C8 178.0(6)
C28B C27 Si C19 -49.6(5)
C28A C27 Si C19 -87.9(6)
C28B C27 Si C11 78.6(5)
C28A C27 Si C11 40.3(6)
C28B C27 Si C8 179.2(5)
C28A C27 Si C8 140.9(5)
C9 C8 Si C19 117.7(4)
C7 C8 Si C19 -66.0(7)
C9 C8 Si C11 3.6(4)
C7 C8 Si C11 179.9(6)
C9 C8 Si C27 -112.7(4)
C7 C8 Si C27 63.5(6)
